data_4084692
loop_
_publ_author_name
'Tao, Tao'
'Qian, Hui-Fen'
'Huang, Wei'
'You, Xiao-Zeng'

_publ_section_title
;
 Tuning the Spectroscopic, Electrochemical, and Single-Crystal Conductance
 Properties of a Series of Rhenium-Containing Bithiazoles with Different
 Donor/Acceptor Hybrids
;
_journal_issue 19
_journal_name_full Organometallics
_journal_page_first 5120
_journal_paper_doi 10.1021/om500168j
_journal_volume 33
_journal_year 2014
_chemical_formula_moiety 'C50 H42 N4 S2'
_chemical_formula_sum 'C50 H42 N4 S2'
_chemical_formula_weight 763.00
_chemical_name_systematic
; 
 ? 
;
_space_group_IT_number 2
_symmetry_cell_setting triclinic
_symmetry_space_group_name_Hall '-P 1'
_symmetry_space_group_name_H-M 'P -1'
_atom_sites_solution_hydrogens geom
_atom_sites_solution_primary direct
_atom_sites_solution_secondary difmap
_audit_creation_method SHELXL-97
_cell_angle_alpha 97.960(3)
_cell_angle_beta 103.410(3)
_cell_angle_gamma 111.124(3)
_cell_formula_units_Z 1
_cell_length_a 8.3291(14)
_cell_length_b 10.8951(19)
_cell_length_c 12.605(2)
_cell_measurement_reflns_used 2364
_cell_measurement_temperature 291(2)
_cell_measurement_theta_max 27.41
_cell_measurement_theta_min 2.33
_cell_volume 1006.3(3)
_computing_cell_refinement SMART
_computing_data_collection 'SMART (BRUKER 2000)'
_computing_data_reduction 'SAINT (BRUKER 2000)'
_computing_molecular_graphics SHELXTL
_computing_publication_material SHELXTL
_computing_structure_refinement SHELXTL
_computing_structure_solution 'SHELXTL (BRUKER 2000)'
_diffrn_ambient_temperature 291(2)
_diffrn_measured_fraction_theta_full 0.994
_diffrn_measured_fraction_theta_max 0.994
_diffrn_measurement_device_type 'BRUKER Smart Apex CCD area detector'
_diffrn_measurement_method '\f and \w scans'
_diffrn_radiation_monochromator graphite
_diffrn_radiation_source 'fine-focus sealed tube'
_diffrn_radiation_type MoK\a
_diffrn_radiation_wavelength 0.71073
_diffrn_reflns_av_R_equivalents 0.0156
_diffrn_reflns_av_sigmaI/netI 0.0305
_diffrn_reflns_limit_h_max 9
_diffrn_reflns_limit_h_min -9
_diffrn_reflns_limit_k_max 12
_diffrn_reflns_limit_k_min -12
_diffrn_reflns_limit_l_max 14
_diffrn_reflns_limit_l_min -11
_diffrn_reflns_number 5592
_diffrn_reflns_theta_full 24.99
_diffrn_reflns_theta_max 24.99
_diffrn_reflns_theta_min 1.71
_exptl_absorpt_coefficient_mu 0.173
_exptl_absorpt_correction_T_max 0.9745
_exptl_absorpt_correction_T_min 0.9662
_exptl_absorpt_correction_type multi-scan
_exptl_absorpt_process_details 'SADABS, BRUKER(2000)'
_exptl_crystal_colour yellow
_exptl_crystal_density_diffrn 1.259
_exptl_crystal_density_method 'not measured'
_exptl_crystal_description block
_exptl_crystal_F_000 402
_exptl_crystal_size_max 0.20
_exptl_crystal_size_mid 0.20
_exptl_crystal_size_min 0.15
_refine_diff_density_max 0.371
_refine_diff_density_min -0.205
_refine_diff_density_rms 0.039
_refine_ls_extinction_method none
_refine_ls_goodness_of_fit_ref 1.078
_refine_ls_hydrogen_treatment constr
_refine_ls_matrix_type full
_refine_ls_number_parameters 254
_refine_ls_number_reflns 3511
_refine_ls_number_restraints 0
_refine_ls_restrained_S_all 1.078
_refine_ls_R_factor_all 0.0563
_refine_ls_R_factor_gt 0.0455
_refine_ls_shift/su_max 0.001
_refine_ls_shift/su_mean 0.000
_refine_ls_structure_factor_coef Fsqd
_refine_ls_weighting_details 'calc w=1/[\s^2^(Fo^2^)+(0.0876P)^2^+0.0723P] where P=(Fo^2^+2Fc^2^)/3'
_refine_ls_weighting_scheme calc
_refine_ls_wR_factor_gt 0.1363
_refine_ls_wR_factor_ref 0.1431
_reflns_number_gt 2838
_reflns_number_total 3511
_reflns_threshold_expression >2sigma(I)
_cod_data_source_file om500168j_si_004.cif
_cod_data_source_block 6
_cod_database_code 4084692

loop_
_symmetry_equiv_pos_as_xyz
'x, y, z'
'-x, -y, -z'

loop_
_atom_site_label
_atom_site_type_symbol
_atom_site_fract_x
_atom_site_fract_y
_atom_site_fract_z
_atom_site_U_iso_or_equiv
_atom_site_adp_type
_atom_site_occupancy
_atom_site_symmetry_multiplicity
_atom_site_calc_flag
_atom_site_refinement_flags
C3 C 0.0329(3) -0.4280(2) 0.50058(16) 0.0551(5) Uani 1 1 d .
C2 C 0.0493(3) -0.2405(2) 0.44663(16) 0.0536(5) Uani 1 1 d .
C1 C 0.1863(3) -0.1828(2) 0.54685(15) 0.0520(5) Uani 1 1 d .
C4 C 0.2973(2) -0.0396(2) 0.60659(15) 0.0513(5) Uani 1 1 d .
C5 C 0.3685(3) 0.0597(2) 0.54995(16) 0.0562(5) Uani 1 1 d .
H5 H 0.3451 0.0338 0.4726 0.067 Uiso 1 1 calc R
C6 C 0.4710(3) 0.1931(2) 0.60486(16) 0.0581(5) Uani 1 1 d .
H6 H 0.5178 0.2569 0.5659 0.070 Uiso 1 1 calc R
C7 C 0.5035(2) 0.2308(2) 0.72062(16) 0.0512(5) Uani 1 1 d .
C8 C 0.4370(2) 0.1342(2) 0.78024(15) 0.0488(4) Uani 1 1 d .
C9 C 0.3348(2) -0.0004(2) 0.72269(15) 0.0507(5) Uani 1 1 d .
H9 H 0.2910 -0.0650 0.7618 0.061 Uiso 1 1 calc R
C10 C 0.4951(2) 0.2064(2) 0.89648(15) 0.0509(5) Uani 1 1 d .
C11 C 0.5960(3) 0.3431(2) 0.90280(15) 0.0540(5) Uani 1 1 d .
C12 C 0.6706(3) 0.4411(2) 1.00404(18) 0.0646(6) Uani 1 1 d .
H12 H 0.7386 0.5315 1.0080 0.078 Uiso 1 1 calc R
C13 C 0.6397(3) 0.3991(3) 1.09814(18) 0.0733(6) Uani 1 1 d .
H13 H 0.6883 0.4625 1.1670 0.088 Uiso 1 1 calc R
C14 C 0.5381(3) 0.2646(3) 1.09305(17) 0.0724(6) Uani 1 1 d .
H14 H 0.5188 0.2400 1.1583 0.087 Uiso 1 1 calc R
C15 C 0.4658(3) 0.1675(2) 0.99387(16) 0.0615(5) Uani 1 1 d .
H15 H 0.3986 0.0774 0.9913 0.074 Uiso 1 1 calc R
C16 C 0.6801(3) 0.4814(2) 0.76417(17) 0.0572(5) Uani 1 1 d .
C17 C 0.5758(3) 0.5187(2) 0.6837(2) 0.0688(6) Uani 1 1 d .
H17 H 0.4532 0.4643 0.6507 0.083 Uiso 1 1 calc R
C18 C 0.6553(4) 0.6376(3) 0.6527(2) 0.0878(8) Uani 1 1 d .
H18 H 0.5871 0.6631 0.5977 0.105 Uiso 1 1 calc R
C19 C 0.8378(5) 0.7186(3) 0.7043(3) 0.0953(9) Uani 1 1 d .
H19 H 0.8918 0.7988 0.6839 0.114 Uiso 1 1 calc R
C20 C 0.9373(4) 0.6817(3) 0.7838(3) 0.0924(8) Uani 1 1 d .
H20 H 1.0589 0.7377 0.8186 0.111 Uiso 1 1 calc R
C21 C 0.8615(3) 0.5629(2) 0.8139(2) 0.0737(6) Uani 1 1 d .
H21 H 0.9318 0.5374 0.8676 0.088 Uiso 1 1 calc R
C22 C -0.0121(3) -0.1701(2) 0.36142(18) 0.0647(6) Uani 1 1 d .
H22A H 0.0262 -0.0752 0.3972 0.078 Uiso 1 1 calc R
H22B H -0.1430 -0.2108 0.3325 0.078 Uiso 1 1 calc R
C23 C 0.0685(4) -0.1816(3) 0.2625(2) 0.0799(7) Uani 1 1 d .
H23A H 0.1991 -0.1349 0.2920 0.096 Uiso 1 1 calc R
H23B H 0.0396 -0.2766 0.2326 0.096 Uiso 1 1 calc R
C24 C 0.0044(4) -0.1258(4) 0.1693(2) 0.1005(9) Uani 1 1 d .
H24A H 0.0241 -0.0329 0.1996 0.121 Uiso 1 1 calc R
H24B H -0.1246 -0.1777 0.1350 0.121 Uiso 1 1 calc R
C25 C 0.0950(5) -0.1279(5) 0.0819(3) 0.1343(14) Uani 1 1 d .
H25A H 0.2176 -0.0615 0.1108 0.201 Uiso 1 1 calc R
H25B H 0.0323 -0.1072 0.0174 0.201 Uiso 1 1 calc R
H25C H 0.0939 -0.2163 0.0604 0.201 Uiso 1 1 calc R
N1 N -0.0372(2) -0.37964(17) 0.42180(13) 0.0581(4) Uani 1 1 d .
N2 N 0.6004(2) 0.35746(17) 0.79461(13) 0.0568(4) Uani 1 1 d .
S1 S 0.21014(7) -0.30924(5) 0.60948(4) 0.0588(2) Uani 1 1 d .

loop_
_atom_site_aniso_label
_atom_site_aniso_U_11
_atom_site_aniso_U_22
_atom_site_aniso_U_33
_atom_site_aniso_U_23
_atom_site_aniso_U_13
_atom_site_aniso_U_12
C3 0.0619(11) 0.0588(11) 0.0423(10) 0.0085(9) 0.0107(9) 0.0266(10)
C2 0.0542(11) 0.0626(12) 0.0450(10) 0.0123(9) 0.0135(9) 0.0262(9)
C1 0.0545(10) 0.0612(12) 0.0425(10) 0.0117(9) 0.0151(8) 0.0261(9)
C4 0.0520(10) 0.0609(12) 0.0435(10) 0.0115(9) 0.0138(8) 0.0266(9)
C5 0.0645(12) 0.0664(13) 0.0419(10) 0.0141(9) 0.0191(9) 0.0292(10)
C6 0.0654(12) 0.0652(13) 0.0470(11) 0.0177(10) 0.0231(9) 0.0250(10)
C7 0.0504(10) 0.0594(12) 0.0448(10) 0.0130(9) 0.0148(8) 0.0232(9)
C8 0.0471(10) 0.0601(12) 0.0414(9) 0.0139(9) 0.0123(8) 0.0243(9)
C9 0.0508(10) 0.0588(12) 0.0431(10) 0.0152(9) 0.0136(8) 0.0225(9)
C10 0.0479(10) 0.0631(12) 0.0408(10) 0.0129(9) 0.0089(8) 0.0244(9)
C11 0.0507(10) 0.0659(12) 0.0427(10) 0.0110(9) 0.0084(8) 0.0252(9)
C12 0.0663(13) 0.0648(13) 0.0546(12) 0.0071(10) 0.0094(10) 0.0260(11)
C13 0.0822(15) 0.0843(17) 0.0444(12) 0.0033(11) 0.0074(11) 0.0358(13)
C14 0.0806(15) 0.0951(18) 0.0401(11) 0.0188(11) 0.0119(10) 0.0374(13)
C15 0.0648(12) 0.0730(14) 0.0441(11) 0.0174(10) 0.0116(9) 0.0271(11)
C16 0.0604(12) 0.0572(12) 0.0555(11) 0.0127(9) 0.0227(9) 0.0227(10)
C17 0.0701(14) 0.0709(14) 0.0693(14) 0.0238(12) 0.0235(11) 0.0293(12)
C18 0.112(2) 0.0887(19) 0.0855(18) 0.0409(15) 0.0424(16) 0.0515(17)
C19 0.117(2) 0.0682(16) 0.103(2) 0.0283(16) 0.060(2) 0.0220(16)
C20 0.0770(16) 0.0889(19) 0.0899(19) 0.0180(16) 0.0342(15) 0.0061(14)
C21 0.0608(13) 0.0788(16) 0.0726(14) 0.0165(12) 0.0235(11) 0.0174(12)
C22 0.0603(12) 0.0727(14) 0.0584(12) 0.0233(11) 0.0082(10) 0.0276(11)
C23 0.0876(16) 0.0928(18) 0.0615(14) 0.0219(13) 0.0138(12) 0.0436(14)
C24 0.116(2) 0.133(3) 0.0795(18) 0.0476(18) 0.0347(17) 0.070(2)
C25 0.146(3) 0.214(4) 0.097(2) 0.072(3) 0.063(2) 0.105(3)
N1 0.0621(10) 0.0636(11) 0.0439(9) 0.0109(8) 0.0072(7) 0.0266(9)
N2 0.0610(10) 0.0565(10) 0.0461(9) 0.0116(8) 0.0138(7) 0.0183(8)
S1 0.0668(4) 0.0611(4) 0.0416(3) 0.0090(2) 0.0036(2) 0.0278(3)

loop_
_atom_type_symbol
_atom_type_description
_atom_type_scat_dispersion_real
_atom_type_scat_dispersion_imag
_atom_type_scat_source
C C 0.0033 0.0016 'International Tables Vol C Tables 4.2.6.8 and 6.1.1.4'
H H 0.0000 0.0000 'International Tables Vol C Tables 4.2.6.8 and 6.1.1.4'
N N 0.0061 0.0033 'International Tables Vol C Tables 4.2.6.8 and 6.1.1.4'
S S 0.1246 0.1234 'International Tables Vol C Tables 4.2.6.8 and 6.1.1.4'

loop_
_geom_angle_atom_site_label_1
_geom_angle_atom_site_label_2
_geom_angle_atom_site_label_3
_geom_angle
_geom_angle_site_symmetry_1
_geom_angle_site_symmetry_3
N1 C3 C3 123.9(2) . 2_546
N1 C3 S1 115.08(15) . .
C3 C3 S1 121.06(19) 2_546 .
C1 C2 N1 114.98(18) . .
C1 C2 C22 127.74(19) . .
N1 C2 C22 117.27(17) . .
C2 C1 C4 131.00(19) . .
C2 C1 S1 109.29(15) . .
C4 C1 S1 119.56(14) . .
C9 C4 C5 118.59(19) . .
C9 C4 C1 119.48(17) . .
C5 C4 C1 121.93(18) . .
C6 C5 C4 122.23(18) . .
C6 C5 H5 118.9 . .
C4 C5 H5 118.9 . .
C5 C6 C7 118.33(18) . .
C5 C6 H6 120.8 . .
C7 C6 H6 120.8 . .
N2 C7 C6 129.57(18) . .
N2 C7 C8 109.40(16) . .
C6 C7 C8 121.02(19) . .
C9 C8 C7 119.46(17) . .
C9 C8 C10 133.86(17) . .
C7 C8 C10 106.67(17) . .
C8 C9 C4 120.35(17) . .
C8 C9 H9 119.8 . .
C4 C9 H9 119.8 . .
C15 C10 C11 119.43(18) . .
C15 C10 C8 133.51(19) . .
C11 C10 C8 107.03(16) . .
C12 C11 C10 121.64(18) . .
C12 C11 N2 129.53(19) . .
C10 C11 N2 108.81(17) . .
C13 C12 C11 117.3(2) . .
C13 C12 H12 121.3 . .
C11 C12 H12 121.3 . .
C12 C13 C14 121.7(2) . .
C12 C13 H13 119.1 . .
C14 C13 H13 119.1 . .
C15 C14 C13 121.2(2) . .
C15 C14 H14 119.4 . .
C13 C14 H14 119.4 . .
C14 C15 C10 118.7(2) . .
C14 C15 H15 120.7 . .
C10 C15 H15 120.7 . .
C21 C16 C17 120.2(2) . .
C21 C16 N2 120.0(2) . .
C17 C16 N2 119.79(19) . .
C16 C17 C18 119.4(2) . .
C16 C17 H17 120.3 . .
C18 C17 H17 120.3 . .
C17 C18 C19 119.5(3) . .
C17 C18 H18 120.3 . .
C19 C18 H18 120.3 . .
C20 C19 C18 120.5(3) . .
C20 C19 H19 119.8 . .
C18 C19 H19 119.8 . .
C19 C20 C21 120.8(3) . .
C19 C20 H20 119.6 . .
C21 C20 H20 119.6 . .
C20 C21 C16 119.6(3) . .
C20 C21 H21 120.2 . .
C16 C21 H21 120.2 . .
C2 C22 C23 110.62(19) . .
C2 C22 H22A 109.5 . .
C23 C22 H22A 109.5 . .
C2 C22 H22B 109.5 . .
C23 C22 H22B 109.5 . .
H22A C22 H22B 108.1 . .
C24 C23 C22 115.0(2) . .
C24 C23 H23A 108.5 . .
C22 C23 H23A 108.5 . .
C24 C23 H23B 108.5 . .
C22 C23 H23B 108.5 . .
H23A C23 H23B 107.5 . .
C23 C24 C25 113.5(3) . .
C23 C24 H24A 108.9 . .
C25 C24 H24A 108.9 . .
C23 C24 H24B 108.9 . .
C25 C24 H24B 108.9 . .
H24A C24 H24B 107.7 . .
C24 C25 H25A 109.5 . .
C24 C25 H25B 109.5 . .
H25A C25 H25B 109.5 . .
C24 C25 H25C 109.5 . .
H25A C25 H25C 109.5 . .
H25B C25 H25C 109.5 . .
C3 N1 C2 111.01(16) . .
C7 N2 C11 108.08(15) . .
C7 N2 C16 125.52(16) . .
C11 N2 C16 126.28(17) . .
C3 S1 C1 89.60(9) . .

loop_
_geom_bond_atom_site_label_1
_geom_bond_atom_site_label_2
_geom_bond_distance
_geom_bond_site_symmetry_2
C3 N1 1.305(3) .
C3 C3 1.459(4) 2_546
C3 S1 1.712(2) .
C2 C1 1.374(3) .
C2 N1 1.375(3) .
C2 C22 1.503(3) .
C1 C4 1.473(3) .
C1 S1 1.728(2) .
C4 C9 1.393(3) .
C4 C5 1.407(3) .
C5 C6 1.369(3) .
C5 H5 0.9300 .
C6 C7 1.394(3) .
C6 H6 0.9300 .
C7 N2 1.384(3) .
C7 C8 1.404(3) .
C8 C9 1.386(3) .
C8 C10 1.441(3) .
C9 H9 0.9300 .
C10 C15 1.398(3) .
C10 C11 1.401(3) .
C11 C12 1.390(3) .
C11 N2 1.401(2) .
C12 C13 1.375(3) .
C12 H12 0.9300 .
C13 C14 1.387(3) .
C13 H13 0.9300 .
C14 C15 1.367(3) .
C14 H14 0.9300 .
C15 H15 0.9300 .
C16 C21 1.380(3) .
C16 C17 1.382(3) .
C16 N2 1.424(3) .
C17 C18 1.382(3) .
C17 H17 0.9300 .
C18 C19 1.388(4) .
C18 H18 0.9300 .
C19 C20 1.348(4) .
C19 H19 0.9300 .
C20 C21 1.370(4) .
C20 H20 0.9300 .
C21 H21 0.9300 .
C22 C23 1.558(3) .
C22 H22A 0.9700 .
C22 H22B 0.9700 .
C23 C24 1.475(4) .
C23 H23A 0.9700 .
C23 H23B 0.9700 .
C24 C25 1.475(5) .
C24 H24A 0.9700 .
C24 H24B 0.9700 .
C25 H25A 0.9600 .
C25 H25B 0.9600 .
C25 H25C 0.9600 .

loop_
_geom_torsion_atom_site_label_1
_geom_torsion_atom_site_label_2
_geom_torsion_atom_site_label_3
_geom_torsion_atom_site_label_4
_geom_torsion
_geom_torsion_site_symmetry_1
N1 C2 C1 C4 -173.72(19) .
C22 C2 C1 C4 8.0(4) .
N1 C2 C1 S1 1.7(2) .
C22 C2 C1 S1 -176.59(17) .
C2 C1 C4 C9 137.5(2) .
S1 C1 C4 C9 -37.5(2) .
C2 C1 C4 C5 -42.9(3) .
S1 C1 C4 C5 142.07(17) .
C9 C4 C5 C6 -0.8(3) .
C1 C4 C5 C6 179.67(19) .
C4 C5 C6 C7 -0.7(3) .
C5 C6 C7 N2 -179.5(2) .
C5 C6 C7 C8 1.7(3) .
N2 C7 C8 C9 179.82(17) .
C6 C7 C8 C9 -1.2(3) .
N2 C7 C8 C10 0.7(2) .
C6 C7 C8 C10 179.69(18) .
C7 C8 C9 C4 -0.4(3) .
C10 C8 C9 C4 178.52(19) .
C5 C4 C9 C8 1.3(3) .
C1 C4 C9 C8 -179.14(17) .
C9 C8 C10 C15 -1.9(4) .
C7 C8 C10 C15 177.1(2) .
C9 C8 C10 C11 -179.7(2) .
C7 C8 C10 C11 -0.8(2) .
C15 C10 C11 C12 1.0(3) .
C8 C10 C11 C12 179.24(19) .
C15 C10 C11 N2 -177.65(18) .
C8 C10 C11 N2 0.6(2) .
C10 C11 C12 C13 -0.7(3) .
N2 C11 C12 C13 177.6(2) .
C11 C12 C13 C14 -0.2(4) .
C12 C13 C14 C15 0.8(4) .
C13 C14 C15 C10 -0.5(4) .
C11 C10 C15 C14 -0.4(3) .
C8 C10 C15 C14 -178.1(2) .
C21 C16 C17 C18 0.7(4) .
N2 C16 C17 C18 -178.4(2) .
C16 C17 C18 C19 -1.1(4) .
C17 C18 C19 C20 0.2(5) .
C18 C19 C20 C21 1.1(5) .
C19 C20 C21 C16 -1.5(4) .
C17 C16 C21 C20 0.5(4) .
N2 C16 C21 C20 179.7(2) .
C1 C2 C22 C23 99.5(3) .
N1 C2 C22 C23 -78.7(2) .
C2 C22 C23 C24 175.1(2) .
C22 C23 C24 C25 175.1(3) .
C3 C3 N1 C2 178.5(2) 2_546
S1 C3 N1 C2 -0.8(2) .
C1 C2 N1 C3 -0.6(3) .
C22 C2 N1 C3 177.84(18) .
C6 C7 N2 C11 -179.2(2) .
C8 C7 N2 C11 -0.3(2) .
C6 C7 N2 C16 4.5(3) .
C8 C7 N2 C16 -176.57(18) .
C12 C11 N2 C7 -178.7(2) .
C10 C11 N2 C7 -0.2(2) .
C12 C11 N2 C16 -2.5(3) .
C10 C11 N2 C16 176.05(18) .
C21 C16 N2 C7 -125.8(2) .
C17 C16 N2 C7 53.3(3) .
C21 C16 N2 C11 58.6(3) .
C17 C16 N2 C11 -122.2(2) .
N1 C3 S1 C1 1.47(17) .
C3 C3 S1 C1 -177.8(2) 2_546
C2 C1 S1 C3 -1.71(15) .
C4 C1 S1 C3 174.32(16) .
